data_4036053
loop_
_publ_author_name
'Garcia, Rosalva C.'
'Pech, Matthew J.'
'Sommer, Roger D.'
'Gorman, Christopher B.'

_publ_section_title
;
 Synthesis of 5,12-Diazapentacenes and Their Properties.
;
_journal_name_full 'The Journal of organic chemistry'
_journal_paper_doi 10.1021/acs.joc.9b01628
_journal_year 2019
_chemical_formula_moiety 'C28 H30 N4, 0.141(H2 O)'
_chemical_formula_sum 'C28 H30.28 N4 O0.14'
_chemical_formula_weight 425.09
_chemical_name_common RCG-0193a-2
_space_group_crystal_system monoclinic
_space_group_IT_number 14
_space_group_name_Hall '-P 2ybc'
_space_group_name_H-M_alt 'P 1 21/c 1'
_atom_sites_solution_hydrogens mixed
_cell_angle_alpha 90
_cell_angle_beta 101.741(2)
_cell_angle_gamma 90
_cell_formula_units_Z 4
_cell_length_a 21.0773(14)
_cell_length_b 6.9231(5)
_cell_length_c 16.9633(11)
_cell_measurement_reflns_used 148
_cell_measurement_temperature 100.(2)
_cell_measurement_theta_max 30.3799
_cell_measurement_theta_min 2.8031
_cell_volume 2423.5(3)
_computing_cell_refinement 'APEX3 v2017.3-0 (Bruker AXS)'
_computing_data_collection 'Bruker Instrument Service v2013.12.0.0'
_computing_data_reduction 'SAINT V8.38A (Bruker AXS Inc., 2017)'
_computing_molecular_graphics 'shelXle (C.B. Huebschle, rev 833)'
_computing_structure_refinement 'SHELXL-2016/6 (Sheldrick, 2016)'
_diffrn_ambient_temperature 100.(2)
_diffrn_detector_area_resol_mean 8.3333
_diffrn_measured_fraction_theta_full 0.999
_diffrn_measured_fraction_theta_max 0.999
_diffrn_measurement_device_type 'Bruker-Nonius X8 Kappa APEX II'
_diffrn_measurement_method 'phi and omega scans'
_diffrn_radiation_monochromator graphite
_diffrn_radiation_type MoK\a
_diffrn_radiation_wavelength 0.71073
_diffrn_reflns_av_R_equivalents 0.0382
_diffrn_reflns_av_unetI/netI 0.0339
_diffrn_reflns_limit_h_max 26
_diffrn_reflns_limit_h_min -28
_diffrn_reflns_limit_k_max 9
_diffrn_reflns_limit_k_min -9
_diffrn_reflns_limit_l_max 22
_diffrn_reflns_limit_l_min -22
_diffrn_reflns_number 29499
_diffrn_reflns_theta_full 28.28
_diffrn_reflns_theta_max 28.28
_diffrn_reflns_theta_min 1.97
_diffrn_source 'fine-focus sealed tube'
_exptl_absorpt_coefficient_mu 0.070
_exptl_absorpt_correction_T_max 0.99
_exptl_absorpt_correction_T_min 0.91
_exptl_absorpt_correction_type multi-scan
_exptl_absorpt_process_details
;
SADABS-2016/2 - Bruker AXS area detector scaling and absorption correction
;
_exptl_crystal_colour orange
_exptl_crystal_density_diffrn 1.165
_exptl_crystal_density_method 'not measured'
_exptl_crystal_description block
_exptl_crystal_F_000 910
_exptl_crystal_size_max 0.247
_exptl_crystal_size_mid 0.138
_exptl_crystal_size_min 0.130
_refine_diff_density_max 0.298
_refine_diff_density_min -0.220
_refine_ls_extinction_method none
_refine_ls_goodness_of_fit_ref 1.023
_refine_ls_hydrogen_treatment mixed
_refine_ls_matrix_type full
_refine_ls_number_parameters 308
_refine_ls_number_reflns 6027
_refine_ls_number_restraints 0
_refine_ls_restrained_S_all 1.023
_refine_ls_R_factor_all 0.0648
_refine_ls_R_factor_gt 0.0420
_refine_ls_shift/su_max 0.001
_refine_ls_shift/su_mean 0.000
_refine_ls_structure_factor_coef Fsqd
_refine_ls_weighting_details 'w=1/[\s^2^(Fo^2^)+(0.0525P)^2^+0.6347P] where P=(Fo^2^+2Fc^2^)/3'
_refine_ls_weighting_scheme calc
_refine_ls_wR_factor_gt 0.1000
_refine_ls_wR_factor_ref 0.1110
_reflns_number_gt 4510
_reflns_number_total 6027
_reflns_threshold_expression 'I > 2\s(I)'
_cod_data_source_file jo9b01628_si_006.cif
_cod_data_source_block rds756
_cod_depositor_comments
;
The following automatic conversions were performed:

data item '_exptl_absorpt_correction_type' value 'Multi-Scan' was
changed to 'multi-scan' in accordance with the
/home/data/users/saulius/crontab/automatic-downloads/rss-feeds/ACS/lib/dictionaries/cif_core.dic
dictionary named 'cif_core.dic' version 2.4.2 last updated on
2011-04-26.

Automatic conversion script
Id: cif_fix_values 6909 2019-04-08 15:41:33Z antanas 
;
_cod_database_code 4036053

loop_
_space_group_symop_operation_xyz
'x, y, z'
'-x, y+1/2, -z+1/2'
'-x, -y, -z'
'x, -y-1/2, z-1/2'

loop_
_atom_site_type_symbol
_atom_site_label
_atom_site_fract_x
_atom_site_fract_y
_atom_site_fract_z
_atom_site_U_iso_or_equiv
_atom_site_adp_type
_atom_site_calc_flag
_atom_site_refinement_flags_adp
_atom_site_refinement_flags_occupancy
_atom_site_refinement_flags_posn
_atom_site_occupancy
O O1S 0.6439(4) 0.2396(11) 0.5202(5) 0.0355(17) Uiso d . P G 0.1406
H H1SA 0.653167 0.294479 0.477779 0.053 Uiso d U P G 0.1406
H H1SB 0.634846 0.118435 0.509958 0.053 Uiso d U P G 0.1406
N N1 0.33876(5) 0.25937(17) 0.44146(6) 0.0203(2) Uani d . . . 1
H H1 0.3547(8) 0.341(2) 0.4797(10) 0.03 Uiso d U . . 1
N N2 0.51632(5) 0.08321(14) 0.24381(6) 0.0144(2) Uani d . . . 1
H H2 0.5014(7) 0.103(2) 0.1915(9) 0.022 Uiso d U . . 1
N N3 0.48843(5) 0.31952(16) 0.56810(6) 0.0217(2) Uani d . . . 1
N N4 0.36373(5) -0.00274(15) 0.11652(6) 0.0206(2) Uani d . . . 1
C C1 0.44754(6) 0.21903(16) 0.42018(7) 0.0132(2) Uani d . . . 1
C C2 0.38016(6) 0.20627(16) 0.39087(7) 0.0143(2) Uani d . . . 1
C C3 0.36045(6) 0.14589(16) 0.31135(7) 0.0142(2) Uani d . . . 1
H H3 0.315528 0.13517 0.288579 0.017 Uiso calc U . R 1
C C4 0.40579(6) 0.10098(15) 0.26474(6) 0.0128(2) Uani d . . . 1
C C5 0.47338(6) 0.11913(15) 0.29367(6) 0.0125(2) Uani d . . . 1
C C6 0.49285(6) 0.18207(16) 0.37313(7) 0.0130(2) Uani d . . . 1
H H6 0.537634 0.19979 0.395221 0.016 Uiso calc U . R 1
C C7 0.47100(6) 0.27605(17) 0.50219(7) 0.0146(2) Uani d . . . 1
C C8 0.38209(6) 0.04126(16) 0.18255(7) 0.0139(2) Uani d . . . 1
C C9 0.27074(6) 0.24574(18) 0.42435(7) 0.0174(3) Uani d . . . 1
C C10 0.23806(6) 0.08432(18) 0.38726(7) 0.0203(3) Uani d . . . 1
H H10 0.261863 -0.020346 0.371522 0.024 Uiso calc U . R 1
C C11 0.17118(6) 0.07585(19) 0.37326(8) 0.0216(3) Uani d . . . 1
H H11 0.149846 -0.034134 0.346702 0.026 Uiso calc U . R 1
C C12 0.13397(6) 0.22332(19) 0.39683(7) 0.0203(3) Uani d . . . 1
C C13 0.16750(6) 0.38078(19) 0.43604(8) 0.0226(3) Uani d . . . 1
H H13 0.143849 0.482507 0.454237 0.027 Uiso calc U . R 1
C C14 0.23460(6) 0.39307(19) 0.44926(7) 0.0210(3) Uani d . . . 1
H H14 0.255988 0.503249 0.475583 0.025 Uiso calc U . R 1
C C15 0.05972(6) 0.2095(2) 0.37678(8) 0.0256(3) Uani d . . . 1
C C16 0.03774(7) 0.0147(3) 0.40507(9) 0.0353(4) Uani d . . . 1
H H16A 0.055832 -0.090367 0.377792 0.053 Uiso calc U . R 1
H H16B -0.009683 0.00752 0.392082 0.053 Uiso calc U . R 1
H H16C 0.053022 0.002501 0.463406 0.053 Uiso calc U . R 1
C C17 0.03738(7) 0.2247(2) 0.28496(8) 0.0302(3) Uani d . . . 1
H H17A 0.052696 0.346837 0.266317 0.045 Uiso calc U . R 1
H H17B -0.010055 0.220505 0.270805 0.045 Uiso calc U . R 1
H H17C 0.055245 0.116588 0.259193 0.045 Uiso calc U . R 1
C C18 0.02791(8) 0.3723(3) 0.41568(11) 0.0484(5) Uani d . . . 1
H H18A 0.041852 0.36501 0.474355 0.073 Uiso calc U . R 1
H H18B -0.019313 0.359133 0.400944 0.073 Uiso calc U . R 1
H H18C 0.040805 0.497154 0.396695 0.073 Uiso calc U . R 1
C C19 0.58428(6) 0.07363(15) 0.26718(7) 0.0129(2) Uani d . . . 1
C C20 0.61596(6) -0.00591(16) 0.34044(7) 0.0144(2) Uani d . . . 1
H H20 0.5913 -0.05579 0.376897 0.017 Uiso calc U . R 1
C C21 0.68280(6) -0.01250(17) 0.36021(7) 0.0164(2) Uani d . . . 1
H H21 0.703151 -0.064522 0.410882 0.02 Uiso calc U . R 1
C C22 0.72158(6) 0.05483(17) 0.30815(7) 0.0161(2) Uani d . . . 1
C C23 0.68914(6) 0.12511(17) 0.23357(7) 0.0159(2) Uani d . . . 1
H H23 0.713669 0.166807 0.195547 0.019 Uiso calc U . R 1
C C24 0.62210(6) 0.13558(16) 0.21362(7) 0.0145(2) Uani d . . . 1
H H24 0.601649 0.185773 0.16265 0.017 Uiso calc U . R 1
C C25 0.79542(6) 0.0508(2) 0.33446(8) 0.0220(3) Uani d . . . 1
C C26 0.81533(7) 0.1664(3) 0.41301(9) 0.0349(4) Uani d . . . 1
H H26A 0.798104 0.298022 0.404825 0.052 Uiso calc U . R 1
H H26B 0.8627 0.171375 0.428464 0.052 Uiso calc U . R 1
H H26C 0.797855 0.103615 0.455801 0.052 Uiso calc U . R 1
C C27 0.82887(7) 0.1426(2) 0.27171(9) 0.0323(3) Uani d . . . 1
H H27A 0.817296 0.071056 0.22097 0.048 Uiso calc U . R 1
H H27B 0.875943 0.138484 0.291049 0.048 Uiso calc U . R 1
H H27C 0.814798 0.277222 0.262897 0.048 Uiso calc U . R 1
C C28 0.81885(7) -0.1589(2) 0.34822(11) 0.0373(4) Uani d . . . 1
H H28A 0.797806 -0.219497 0.388406 0.056 Uiso calc U . R 1
H H28B 0.865941 -0.160405 0.367579 0.056 Uiso calc U . R 1
H H28C 0.807754 -0.2306 0.29747 0.056 Uiso calc U . R 1

loop_
_atom_site_aniso_label
_atom_site_aniso_U_11
_atom_site_aniso_U_22
_atom_site_aniso_U_33
_atom_site_aniso_U_12
_atom_site_aniso_U_13
_atom_site_aniso_U_23
N1 0.0145(5) 0.0320(6) 0.0152(5) -0.0018(4) 0.0047(4) -0.0090(4)
N2 0.0146(5) 0.0208(5) 0.0079(4) 0.0014(4) 0.0024(4) -0.0003(4)
N3 0.0211(6) 0.0308(6) 0.0136(5) -0.0042(5) 0.0046(4) -0.0034(4)
N4 0.0237(6) 0.0208(5) 0.0158(5) 0.0004(4) 0.0007(4) -0.0022(4)
C1 0.0160(6) 0.0133(5) 0.0102(5) -0.0012(4) 0.0020(4) 0.0001(4)
C2 0.0154(6) 0.0149(5) 0.0134(5) 0.0000(4) 0.0050(4) 0.0006(4)
C3 0.0139(6) 0.0152(5) 0.0131(5) -0.0007(4) 0.0019(4) 0.0010(4)
C4 0.0168(6) 0.0113(5) 0.0098(5) -0.0004(4) 0.0017(4) 0.0007(4)
C5 0.0159(6) 0.0110(5) 0.0110(5) 0.0000(4) 0.0036(4) 0.0011(4)
C6 0.0128(6) 0.0148(5) 0.0111(5) -0.0006(4) 0.0014(4) 0.0014(4)
C7 0.0129(6) 0.0178(5) 0.0143(5) -0.0017(4) 0.0055(4) 0.0006(4)
C8 0.0134(6) 0.0139(5) 0.0142(5) 0.0010(4) 0.0026(4) 0.0004(4)
C9 0.0143(6) 0.0256(6) 0.0128(5) 0.0001(5) 0.0037(5) 0.0002(5)
C10 0.0194(7) 0.0226(6) 0.0210(6) 0.0008(5) 0.0088(5) -0.0034(5)
C11 0.0191(7) 0.0265(6) 0.0207(6) -0.0051(5) 0.0070(5) -0.0054(5)
C12 0.0142(6) 0.0317(7) 0.0153(6) 0.0004(5) 0.0037(5) -0.0005(5)
C13 0.0192(7) 0.0286(7) 0.0203(6) 0.0044(5) 0.0051(5) -0.0057(5)
C14 0.0195(7) 0.0255(6) 0.0179(6) -0.0006(5) 0.0039(5) -0.0061(5)
C15 0.0135(6) 0.0414(8) 0.0223(6) 0.0006(5) 0.0044(5) -0.0035(6)
C16 0.0186(7) 0.0597(10) 0.0282(7) -0.0070(7) 0.0060(6) 0.0096(7)
C17 0.0186(7) 0.0429(8) 0.0270(7) -0.0035(6) -0.0006(6) 0.0056(6)
C18 0.0168(8) 0.0714(12) 0.0569(11) 0.0068(8) 0.0076(7) -0.0275(10)
C19 0.0151(6) 0.0117(5) 0.0126(5) 0.0008(4) 0.0042(4) -0.0023(4)
C20 0.0178(6) 0.0144(5) 0.0124(5) 0.0003(4) 0.0062(4) 0.0012(4)
C21 0.0197(6) 0.0168(6) 0.0123(5) 0.0024(5) 0.0024(5) 0.0016(4)
C22 0.0152(6) 0.0174(6) 0.0162(5) 0.0004(4) 0.0048(5) -0.0008(4)
C23 0.0186(6) 0.0167(5) 0.0143(5) -0.0013(4) 0.0076(5) 0.0009(4)
C24 0.0193(6) 0.0138(5) 0.0106(5) 0.0005(4) 0.0036(4) 0.0003(4)
C25 0.0146(6) 0.0322(7) 0.0193(6) 0.0002(5) 0.0035(5) 0.0028(5)
C26 0.0205(7) 0.0591(10) 0.0234(7) -0.0066(7) 0.0001(6) -0.0051(7)
C27 0.0159(7) 0.0552(10) 0.0263(7) -0.0041(6) 0.0058(6) 0.0076(7)
C28 0.0209(7) 0.0409(9) 0.0505(10) 0.0097(6) 0.0082(7) 0.0103(7)

loop_
_atom_type_symbol
_atom_type_description
_atom_type_scat_dispersion_real
_atom_type_scat_dispersion_imag
_atom_type_scat_source
C C 0.0033 0.0016 'International Tables Vol C Tables 4.2.6.8 and 6.1.1.4'
H H 0.0000 0.0000 'International Tables Vol C Tables 4.2.6.8 and 6.1.1.4'
N N 0.0061 0.0033 'International Tables Vol C Tables 4.2.6.8 and 6.1.1.4'
O O 0.0106 0.0060 'International Tables Vol C Tables 4.2.6.8 and 6.1.1.4'

loop_
_geom_angle_atom_site_label_1
_geom_angle_atom_site_label_2
_geom_angle_atom_site_label_3
_geom_angle
H1SA O1S H1SB 109.4
C2 N1 C9 126.54(10)
C2 N1 H1 115.8(11)
C9 N1 H1 114.6(10)
C5 N2 C19 126.29(10)
C5 N2 H2 116.2(9)
C19 N2 H2 114.9(9)
C6 C1 C2 123.23(10)
C6 C1 C7 117.85(10)
C2 C1 C7 118.92(10)
N1 C2 C3 125.15(11)
N1 C2 C1 118.64(10)
C3 C2 C1 116.18(10)
C2 C3 C4 120.85(11)
C2 C3 H3 119.6
C4 C3 H3 119.6
C3 C4 C5 122.80(10)
C3 C4 C8 118.01(10)
C5 C4 C8 119.13(10)
N2 C5 C6 123.15(10)
N2 C5 C4 120.70(10)
C6 C5 C4 116.09(10)
C1 C6 C5 120.76(11)
C1 C6 H6 119.6
C5 C6 H6 119.6
N3 C7 C1 178.35(13)
N4 C8 C4 178.54(13)
C14 C9 C10 118.35(11)
C14 C9 N1 119.13(11)
C10 C9 N1 122.42(11)
C11 C10 C9 120.30(12)
C11 C10 H10 119.9
C9 C10 H10 119.9
C10 C11 C12 122.21(12)
C10 C11 H11 118.9
C12 C11 H11 118.9
C13 C12 C11 116.72(11)
C13 C12 C15 123.37(12)
C11 C12 C15 119.88(11)
C14 C13 C12 121.76(12)
C14 C13 H13 119.1
C12 C13 H13 119.1
C13 C14 C9 120.61(12)
C13 C14 H14 119.7
C9 C14 H14 119.7
C18 C15 C16 109.05(13)
C18 C15 C12 112.04(12)
C16 C15 C12 110.16(11)
C18 C15 C17 108.43(13)
C16 C15 C17 109.13(12)
C12 C15 C17 107.97(11)
C15 C16 H16A 109.5
C15 C16 H16B 109.5
H16A C16 H16B 109.5
C15 C16 H16C 109.5
H16A C16 H16C 109.5
H16B C16 H16C 109.5
C15 C17 H17A 109.5
C15 C17 H17B 109.5
H17A C17 H17B 109.5
C15 C17 H17C 109.5
H17A C17 H17C 109.5
H17B C17 H17C 109.5
C15 C18 H18A 109.5
C15 C18 H18B 109.5
H18A C18 H18B 109.5
C15 C18 H18C 109.5
H18A C18 H18C 109.5
H18B C18 H18C 109.5
C24 C19 C20 117.90(10)
C24 C19 N2 119.10(10)
C20 C19 N2 122.90(10)
C21 C20 C19 120.52(11)
C21 C20 H20 119.7
C19 C20 H20 119.7
C20 C21 C22 122.26(11)
C20 C21 H21 118.9
C22 C21 H21 118.9
C23 C22 C21 116.49(11)
C23 C22 C25 123.50(11)
C21 C22 C25 120.01(10)
C24 C23 C22 121.73(11)
C24 C23 H23 119.1
C22 C23 H23 119.1
C23 C24 C19 120.99(10)
C23 C24 H24 119.5
C19 C24 H24 119.5
C22 C25 C27 112.02(10)
C22 C25 C28 109.77(11)
C27 C25 C28 108.62(12)
C22 C25 C26 108.98(11)
C27 C25 C26 107.66(12)
C28 C25 C26 109.74(12)
C25 C26 H26A 109.5
C25 C26 H26B 109.5
H26A C26 H26B 109.5
C25 C26 H26C 109.5
H26A C26 H26C 109.5
H26B C26 H26C 109.5
C25 C27 H27A 109.5
C25 C27 H27B 109.5
H27A C27 H27B 109.5
C25 C27 H27C 109.5
H27A C27 H27C 109.5
H27B C27 H27C 109.5
C25 C28 H28A 109.5
C25 C28 H28B 109.5
H28A C28 H28B 109.5
C25 C28 H28C 109.5
H28A C28 H28C 109.5
H28B C28 H28C 109.5

loop_
_geom_bond_atom_site_label_1
_geom_bond_atom_site_label_2
_geom_bond_distance
O1S H1SA 0.8705
O1S H1SB 0.8701
N1 C2 1.3919(15)
N1 C9 1.4070(16)
N1 H1 0.876(17)
N2 C5 1.3811(15)
N2 C19 1.4081(15)
N2 H2 0.889(15)
N3 C7 1.1438(15)
N4 C8 1.1492(15)
C1 C6 1.3874(16)
C1 C2 1.4088(16)
C1 C7 1.4338(15)
C2 C3 1.3924(15)
C3 C4 1.3938(16)
C3 H3 0.95
C4 C5 1.4147(16)
C4 C8 1.4426(15)
C5 C6 1.3965(15)
C6 H6 0.95
C9 C14 1.3893(17)
C9 C10 1.3938(17)
C10 C11 1.3823(18)
C10 H10 0.95
C11 C12 1.3946(18)
C11 H11 0.95
C12 C13 1.3925(18)
C12 C15 1.5353(18)
C13 C14 1.3887(18)
C13 H13 0.95
C14 H14 0.95
C15 C18 1.528(2)
C15 C16 1.534(2)
C15 C17 1.5364(19)
C16 H16A 0.98
C16 H16B 0.98
C16 H16C 0.98
C17 H17A 0.98
C17 H17B 0.98
C17 H17C 0.98
C18 H18A 0.98
C18 H18B 0.98
C18 H18C 0.98
C19 C24 1.3926(16)
C19 C20 1.3985(15)
C20 C21 1.3809(17)
C20 H20 0.95
C21 C22 1.3998(17)
C21 H21 0.95
C22 C23 1.3974(16)
C22 C25 1.5295(17)
C23 C24 1.3863(17)
C23 H23 0.95
C24 H24 0.95
C25 C27 1.5297(18)
C25 C28 1.536(2)
C25 C26 1.5379(19)
C26 H26A 0.98
C26 H26B 0.98
C26 H26C 0.98
C27 H27A 0.98
C27 H27B 0.98
C27 H27C 0.98
C28 H28A 0.98
C28 H28B 0.98
C28 H28C 0.98

loop_
_geom_hbond_atom_site_label_D
_geom_hbond_atom_site_label_H
_geom_hbond_atom_site_label_A
_geom_hbond_site_symmetry_A
_geom_hbond_distance_DH
_geom_hbond_distance_HA
_geom_hbond_distance_DA
_geom_hbond_angle_DHA
N1 H1 N4 4_566 0.876(17) 2.547(17) 3.3613(15) 154.9(14)
N2 H2 N3 4_565 0.889(15) 2.125(15) 2.9949(14) 166.0(13)
O1S H1SA N4 2_655 0.87 2.1 2.904(8) 152.6

loop_
_geom_torsion_atom_site_label_1
_geom_torsion_atom_site_label_2
_geom_torsion_atom_site_label_3
_geom_torsion_atom_site_label_4
_geom_torsion
C9 N1 C2 C3 6.0(2)
C9 N1 C2 C1 -176.10(11)
C6 C1 C2 N1 -175.57(11)
C7 C1 C2 N1 3.33(16)
C6 C1 C2 C3 2.53(17)
C7 C1 C2 C3 -178.57(10)
N1 C2 C3 C4 178.12(11)
C1 C2 C3 C4 0.17(16)
C2 C3 C4 C5 -2.00(17)
C2 C3 C4 C8 -179.37(10)
C19 N2 C5 C6 10.73(17)
C19 N2 C5 C4 -171.96(10)
C3 C4 C5 N2 -176.36(10)
C8 C4 C5 N2 0.98(16)
C3 C4 C5 C6 1.13(16)
C8 C4 C5 C6 178.48(10)
C2 C1 C6 C5 -3.45(17)
C7 C1 C6 C5 177.64(10)
N2 C5 C6 C1 178.94(10)
C4 C5 C6 C1 1.51(16)
C2 N1 C9 C14 -140.67(13)
C2 N1 C9 C10 43.12(18)
C14 C9 C10 C11 2.34(18)
N1 C9 C10 C11 178.58(11)
C9 C10 C11 C12 -1.54(19)
C10 C11 C12 C13 -0.44(19)
C10 C11 C12 C15 177.66(12)
C11 C12 C13 C14 1.62(19)
C15 C12 C13 C14 -176.41(12)
C12 C13 C14 C9 -0.82(19)
C10 C9 C14 C13 -1.19(18)
N1 C9 C14 C13 -177.56(11)
C13 C12 C15 C18 -8.56(19)
C11 C12 C15 C18 173.48(14)
C13 C12 C15 C16 -130.14(14)
C11 C12 C15 C16 51.90(16)
C13 C12 C15 C17 110.78(14)
C11 C12 C15 C17 -67.19(16)
C5 N2 C19 C24 -146.83(11)
C5 N2 C19 C20 36.93(17)
C24 C19 C20 C21 3.40(16)
N2 C19 C20 C21 179.69(10)
C19 C20 C21 C22 -1.45(17)
C20 C21 C22 C23 -1.64(17)
C20 C21 C22 C25 177.75(11)
C21 C22 C23 C24 2.78(17)
C25 C22 C23 C24 -176.59(11)
C22 C23 C24 C19 -0.85(17)
C20 C19 C24 C23 -2.29(16)
N2 C19 C24 C23 -178.72(10)
C23 C22 C25 C27 3.20(18)
C21 C22 C25 C27 -176.15(12)
C23 C22 C25 C28 -117.56(13)
C21 C22 C25 C28 63.09(15)
C23 C22 C25 C26 122.23(13)
C21 C22 C25 C26 -57.12(15)
